data_7159978
loop_
_publ_author_name
'Lin, Bohong'
'Ruan, Yaoping'
'Hou, Qi'
'Yuan, Zhijun'
'Liang, Yunshi'
'Zhang, Jing'

_publ_section_title
;
 Regioselective 5-<i>exo-dig</i> (halo)cyclization of
 <i>N</i>-propargyloxycarbonyl guanidine derivatives under mild
 conditions.
;
_journal_issue 27
_journal_name_full 'Organic &amp; biomolecular chemistry'
_journal_page_first 5585
_journal_page_last 5590
_journal_paper_doi 10.1039/d4ob00579a
_journal_volume 22
_journal_year 2024
_chemical_formula_moiety 'C11 H11 N3 O2'
_chemical_formula_sum 'C11 H11 N3 O2'
_chemical_formula_weight 217.23
_space_group_crystal_system triclinic
_space_group_IT_number 2
_space_group_name_Hall '-P 1'
_space_group_name_H-M_alt 'P -1'
_atom_sites_solution_hydrogens geom
_atom_sites_solution_primary dual
_audit_creation_date 2022-05-26
_audit_creation_method
;
Olex2 1.5
(compiled 2021.12.09 svn.r5202d8cf for OlexSys, GUI svn.r6439)
;
_audit_update_record
;
2023-03-24 deposited with the CCDC.	2024-06-14 downloaded from the CCDC.
;
_cell_angle_alpha 99.818(4)
_cell_angle_beta 98.950(4)
_cell_angle_gamma 101.433(4)
_cell_formula_units_Z 4
_cell_length_a 8.7766(8)
_cell_length_b 9.6982(9)
_cell_length_c 13.2431(13)
_cell_measurement_reflns_used 7696
_cell_measurement_temperature 298.00
_cell_measurement_theta_max 60.596
_cell_measurement_theta_min 5.600
_cell_volume 1067.53(18)
_computing_cell_refinement 'SAINT V8.40B (?, 2016)'
_computing_data_reduction 'SAINT V8.40B (?, 2016)'
_computing_molecular_graphics 'Olex2 1.5 (Dolomanov et al., 2009)'
_computing_publication_material 'Olex2 1.5 (Dolomanov et al., 2009)'
_computing_structure_refinement 'SHELXL 2018/3 (Sheldrick, 2015)'
_computing_structure_solution 'SHELXT 2014/5 (Sheldrick, 2014)'
_diffrn_ambient_temperature 298.00
_diffrn_measured_fraction_theta_full 0.981
_diffrn_measured_fraction_theta_max 0.967
_diffrn_measurement_device_type 'Bruker APEX-II CCD'
_diffrn_measurement_method '\f and \w scans'
_diffrn_radiation_monochromator graphite
_diffrn_radiation_type MoK\a
_diffrn_radiation_wavelength 0.71073
_diffrn_reflns_av_R_equivalents 0.0493
_diffrn_reflns_av_unetI/netI 0.0524
_diffrn_reflns_Laue_measured_fraction_full 0.981
_diffrn_reflns_Laue_measured_fraction_max 0.967
_diffrn_reflns_limit_h_max 10
_diffrn_reflns_limit_h_min -11
_diffrn_reflns_limit_k_max 12
_diffrn_reflns_limit_k_min -12
_diffrn_reflns_limit_l_max 17
_diffrn_reflns_limit_l_min -17
_diffrn_reflns_number 14132
_diffrn_reflns_point_group_measured_fraction_full 0.981
_diffrn_reflns_point_group_measured_fraction_max 0.967
_diffrn_reflns_theta_full 25.242
_diffrn_reflns_theta_max 27.490
_diffrn_reflns_theta_min 2.190
_diffrn_source_current 2.86
_diffrn_source_power 0.1997996
_diffrn_source_voltage 69.86
_diffrn_standards_number 0
_exptl_absorpt_coefficient_mu 0.096
_exptl_absorpt_correction_T_max 0.7519
_exptl_absorpt_correction_T_min 0.5687
_exptl_absorpt_correction_type multi-scan
_exptl_absorpt_process_details
;
SADABS-2016/2 (Bruker,2016/2) was used for absorption correction.
wR2(int) was 0.1148 before and 0.0628 after correction.
The Ratio of minimum to maximum transmission is 0.7564.
The \l/2 correction factor is Not present.
;
_exptl_crystal_colour colourless
_exptl_crystal_colour_primary colourless
_exptl_crystal_density_diffrn 1.352
_exptl_crystal_description block
_exptl_crystal_F_000 456
_exptl_crystal_size_max 0.15
_exptl_crystal_size_mid 0.12
_exptl_crystal_size_min 0.1
_refine_diff_density_max 0.358
_refine_diff_density_min -0.321
_refine_diff_density_rms 0.048
_refine_ls_extinction_method none
_refine_ls_goodness_of_fit_ref 1.076
_refine_ls_hydrogen_treatment constr
_refine_ls_matrix_type full
_refine_ls_number_parameters 289
_refine_ls_number_reflns 4746
_refine_ls_number_restraints 0
_refine_ls_restrained_S_all 1.076
_refine_ls_R_factor_all 0.0589
_refine_ls_R_factor_gt 0.0442
_refine_ls_shift/su_max 0.000
_refine_ls_shift/su_mean 0.000
_refine_ls_structure_factor_coef Fsqd
_refine_ls_weighting_details 'w=1/[\s^2^(Fo^2^)+(0.0528P)^2^+0.2928P] where P=(Fo^2^+2Fc^2^)/3'
_refine_ls_weighting_scheme calc
_refine_ls_wR_factor_gt 0.1135
_refine_ls_wR_factor_ref 0.1217
_reflns_Friedel_coverage 0.000
_reflns_number_gt 3797
_reflns_number_total 4746
_reflns_threshold_expression 'I > 2\s(I)'
_cod_data_source_file d4ob00579a2.cif
_cod_data_source_block 11
_cod_depositor_comments 'Adding full bibliography for 7159978--7159982.cif.'
_cod_database_code 7159978
_shelx_shelxl_version_number 2018/3
_shelx_space_group_comment
;
The symmetry employed for this shelxl refinement is uniquely defined
by the following loop, which should always be used as a source of
symmetry information in preference to the above space-group names.
They are only intended as comments.
;
_olex2_refinement_description
;
1. Fixed Uiso
 At 1.2 times of:
  All C(H) groups, All C(H,H) groups, All N(H) groups, All N(H,H) groups
2.a Secondary CH2 refined with riding coordinates:
 C3(H3A,H3B), C14(H14A,H14B)
2.b Aromatic/amide H refined with riding coordinates:
 N1(H1), N4(H4), C11(H11), C18(H18), C7(H7), C22(H22), C21(H21), C8(H8),
 C9(H9), C20(H20), C19(H19), C10(H10)
2.c X=CH2 refined with riding coordinates:
 N5(H5A,H5B), N2(H2A,H2B)
2.d :
 C1(H1A), C12(H12)
;
_olex2_submission_special_instructions 'No special instructions were received'

loop_
_space_group_symop_operation_xyz
'x, y, z'
'-x, -y, -z'

loop_
_atom_site_label
_atom_site_type_symbol
_atom_site_fract_x
_atom_site_fract_y
_atom_site_fract_z
_atom_site_U_iso_or_equiv
_atom_site_adp_type
_atom_site_occupancy
_atom_site_site_symmetry_order
_atom_site_calc_flag
_atom_site_refinement_flags_posn
_atom_site_refinement_flags_adp
_atom_site_refinement_flags_occupancy
_atom_site_disorder_assembly
_atom_site_disorder_group
O2 O 0.87106(11) 0.14248(10) 0.34839(7) 0.0221(2) Uani 1 1 d . . . . .
O4 O 0.36914(12) 0.33233(10) 0.34279(7) 0.0245(2) Uani 1 1 d . . . . .
O3 O 0.31822(12) 0.11593(10) 0.38721(8) 0.0267(2) Uani 1 1 d . . . . .
O1 O 0.81569(12) 0.35925(10) 0.39275(8) 0.0263(2) Uani 1 1 d . . . . .
N3 N 0.74367(13) 0.17181(11) 0.47953(8) 0.0203(2) Uani 1 1 d . . . . .
N1 N 0.62145(14) 0.17413(12) 0.61836(9) 0.0212(2) Uani 1 1 d . . . . .
H1 H 0.609840 0.080245 0.602937 0.025 Uiso 1 1 calc R U . . .
N6 N 0.24928(13) 0.31775(11) 0.47672(8) 0.0212(2) Uani 1 1 d . . . . .
N5 N 0.18312(14) 0.11786(12) 0.55630(9) 0.0238(3) Uani 1 1 d . . . . .
H5A H 0.222702 0.062292 0.512742 0.029 Uiso 1 1 calc R U . . .
H5B H 0.140379 0.083850 0.605501 0.029 Uiso 1 1 calc R U . . .
N4 N 0.12895(14) 0.33882(12) 0.61551(9) 0.0239(3) Uani 1 1 d . . . . .
H4 H 0.119416 0.421195 0.598891 0.029 Uiso 1 1 calc R U . . .
N2 N 0.66231(15) 0.38081(12) 0.55197(9) 0.0269(3) Uani 1 1 d . . . . .
H2A H 0.696548 0.428631 0.505977 0.032 Uiso 1 1 calc R U . . .
H2B H 0.617571 0.421783 0.600261 0.032 Uiso 1 1 calc R U . . .
C15 C 0.31025(16) 0.24275(14) 0.40453(10) 0.0201(3) Uani 1 1 d . . . . .
C4 C 0.80770(15) 0.23740(13) 0.40925(10) 0.0188(3) Uani 1 1 d . . . . .
C16 C 0.18786(15) 0.25236(14) 0.54782(10) 0.0195(3) Uani 1 1 d . . . . .
C5 C 0.67812(16) 0.24726(14) 0.54852(10) 0.0200(3) Uani 1 1 d . . . . .
C6 C 0.57851(15) 0.22983(14) 0.71313(10) 0.0194(3) Uani 1 1 d . . . . .
C17 C 0.08065(16) 0.31471(14) 0.70935(10) 0.0204(3) Uani 1 1 d . . . . .
C3 C 0.94395(17) 0.19684(15) 0.26827(11) 0.0239(3) Uani 1 1 d . . . . .
H3A H 1.023564 0.142070 0.250698 0.029 Uiso 1 1 calc R U . . .
H3B H 0.999740 0.298915 0.295256 0.029 Uiso 1 1 calc R U . . .
C11 C 0.46780(17) 0.13845(15) 0.75061(11) 0.0247(3) Uani 1 1 d . . . . .
H11 H 0.421181 0.043766 0.711418 0.030 Uiso 1 1 calc R U . . .
C14 C 0.44331(17) 0.27018(16) 0.26236(11) 0.0260(3) Uani 1 1 d . . . . .
H14A H 0.494554 0.196426 0.286824 0.031 Uiso 1 1 calc R U . . .
H14B H 0.526837 0.345971 0.249005 0.031 Uiso 1 1 calc R U . . .
C18 C 0.12804(17) 0.42873(15) 0.79532(11) 0.0269(3) Uani 1 1 d . . . . .
H18 H 0.191221 0.517509 0.789367 0.032 Uiso 1 1 calc R U . . .
C7 C 0.64924(17) 0.36720(15) 0.77250(11) 0.0248(3) Uani 1 1 d . . . . .
H7 H 0.727954 0.429193 0.748929 0.030 Uiso 1 1 calc R U . . .
C2 C 0.82685(18) 0.18527(15) 0.17367(11) 0.0270(3) Uani 1 1 d . . . . .
C13 C 0.32900(18) 0.20419(15) 0.16505(11) 0.0276(3) Uani 1 1 d . . . . .
C22 C -0.01471(16) 0.18589(15) 0.71793(11) 0.0240(3) Uani 1 1 d . . . . .
H22 H -0.050416 0.108294 0.659081 0.029 Uiso 1 1 calc R U . . .
C21 C -0.05736(18) 0.17132(16) 0.81277(12) 0.0301(3) Uani 1 1 d . . . . .
H21 H -0.121226 0.082917 0.818815 0.036 Uiso 1 1 calc R U . . .
C8 C 0.60435(19) 0.41317(16) 0.86613(11) 0.0295(3) Uani 1 1 d . . . . .
H8 H 0.651323 0.507475 0.905896 0.035 Uiso 1 1 calc R U . . .
C9 C 0.4920(2) 0.32311(17) 0.90212(12) 0.0323(3) Uani 1 1 d . . . . .
H9 H 0.460700 0.355756 0.965799 0.039 Uiso 1 1 calc R U . . .
C20 C -0.0080(2) 0.28396(18) 0.89850(12) 0.0340(4) Uani 1 1 d . . . . .
H20 H -0.036640 0.272716 0.963404 0.041 Uiso 1 1 calc R U . . .
C19 C 0.08397(19) 0.41398(17) 0.88937(12) 0.0321(3) Uani 1 1 d . . . . .
H19 H 0.116422 0.492506 0.947685 0.038 Uiso 1 1 calc R U . . .
C1 C 0.7335(2) 0.17456(18) 0.09597(13) 0.0392(4) Uani 1 1 d . . . . .
H1A H 0.658796 0.165987 0.033766 0.047 Uiso 1 1 calc R U . . .
C10 C 0.42520(19) 0.18478(17) 0.84472(12) 0.0316(3) Uani 1 1 d . . . . .
H10 H 0.349973 0.121627 0.870071 0.038 Uiso 1 1 calc R U . . .
C12 C 0.2399(2) 0.15222(19) 0.08463(13) 0.0403(4) Uani 1 1 d . . . . .
H12 H 0.168367 0.110512 0.020090 0.048 Uiso 1 1 calc R U . . .

loop_
_atom_site_aniso_label
_atom_site_aniso_U_11
_atom_site_aniso_U_22
_atom_site_aniso_U_33
_atom_site_aniso_U_23
_atom_site_aniso_U_13
_atom_site_aniso_U_12
O2 0.0320(5) 0.0194(5) 0.0215(5) 0.0086(4) 0.0133(4) 0.0109(4)
O4 0.0362(5) 0.0203(5) 0.0227(5) 0.0081(4) 0.0145(4) 0.0100(4)
O3 0.0389(6) 0.0187(5) 0.0277(5) 0.0067(4) 0.0126(4) 0.0124(4)
O1 0.0395(6) 0.0182(5) 0.0277(5) 0.0103(4) 0.0146(4) 0.0106(4)
N3 0.0273(6) 0.0175(5) 0.0202(6) 0.0067(4) 0.0093(5) 0.0087(4)
N1 0.0307(6) 0.0149(5) 0.0213(6) 0.0054(4) 0.0111(5) 0.0070(4)
N6 0.0295(6) 0.0175(5) 0.0205(6) 0.0070(4) 0.0099(5) 0.0084(5)
N5 0.0354(6) 0.0183(5) 0.0238(6) 0.0087(4) 0.0128(5) 0.0111(5)
N4 0.0374(7) 0.0164(5) 0.0247(6) 0.0090(4) 0.0150(5) 0.0111(5)
N2 0.0425(7) 0.0209(6) 0.0261(6) 0.0101(5) 0.0175(5) 0.0152(5)
C15 0.0241(6) 0.0195(6) 0.0182(6) 0.0069(5) 0.0041(5) 0.0064(5)
C4 0.0221(6) 0.0175(6) 0.0175(6) 0.0036(5) 0.0032(5) 0.0068(5)
C16 0.0224(6) 0.0181(6) 0.0187(6) 0.0048(5) 0.0036(5) 0.0061(5)
C5 0.0239(6) 0.0184(6) 0.0195(6) 0.0054(5) 0.0053(5) 0.0070(5)
C6 0.0239(6) 0.0203(6) 0.0180(6) 0.0068(5) 0.0061(5) 0.0103(5)
C17 0.0237(6) 0.0218(6) 0.0210(7) 0.0083(5) 0.0086(5) 0.0108(5)
C3 0.0278(7) 0.0261(7) 0.0232(7) 0.0099(5) 0.0124(5) 0.0090(6)
C11 0.0282(7) 0.0226(7) 0.0255(7) 0.0068(5) 0.0093(6) 0.0063(6)
C14 0.0304(7) 0.0278(7) 0.0243(7) 0.0071(6) 0.0135(6) 0.0096(6)
C18 0.0295(7) 0.0229(7) 0.0291(7) 0.0033(6) 0.0091(6) 0.0074(6)
C7 0.0303(7) 0.0220(7) 0.0237(7) 0.0068(5) 0.0081(6) 0.0056(6)
C2 0.0364(8) 0.0229(7) 0.0258(7) 0.0081(6) 0.0129(6) 0.0084(6)
C13 0.0366(8) 0.0259(7) 0.0267(8) 0.0108(6) 0.0170(6) 0.0092(6)
C22 0.0276(7) 0.0226(7) 0.0262(7) 0.0081(5) 0.0098(6) 0.0100(6)
C21 0.0351(8) 0.0290(7) 0.0362(8) 0.0176(6) 0.0182(7) 0.0127(6)
C8 0.0420(9) 0.0249(7) 0.0226(7) 0.0027(6) 0.0062(6) 0.0122(6)
C9 0.0442(9) 0.0363(8) 0.0244(7) 0.0086(6) 0.0162(7) 0.0183(7)
C20 0.0443(9) 0.0436(9) 0.0259(8) 0.0158(7) 0.0174(7) 0.0221(7)
C19 0.0379(8) 0.0368(8) 0.0228(7) 0.0014(6) 0.0079(6) 0.0142(7)
C1 0.0487(10) 0.0385(9) 0.0298(8) 0.0092(7) 0.0034(7) 0.0101(8)
C10 0.0367(8) 0.0335(8) 0.0315(8) 0.0137(6) 0.0176(7) 0.0093(7)
C12 0.0469(10) 0.0449(10) 0.0270(8) 0.0080(7) 0.0095(7) 0.0037(8)

loop_
_atom_type_symbol
_atom_type_description
_atom_type_scat_dispersion_real
_atom_type_scat_dispersion_imag
_atom_type_scat_source
C C 0.0033 0.0016 'International Tables Vol C Tables 4.2.6.8 and 6.1.1.4'
H H 0.0000 0.0000 'International Tables Vol C Tables 4.2.6.8 and 6.1.1.4'
N N 0.0061 0.0033 'International Tables Vol C Tables 4.2.6.8 and 6.1.1.4'
O O 0.0106 0.0060 'International Tables Vol C Tables 4.2.6.8 and 6.1.1.4'

loop_
_geom_angle_atom_site_label_1
_geom_angle_atom_site_label_2
_geom_angle_atom_site_label_3
_geom_angle
_geom_angle_site_symmetry_1
_geom_angle_site_symmetry_3
_geom_angle_publ_flag
C4 O2 C3 115.73(10) . . ?
C15 O4 C14 116.28(10) . . ?
C5 N3 C4 118.55(11) . . ?
C5 N1 H1 115.9 . . ?
C5 N1 C6 128.11(11) . . ?
C6 N1 H1 115.9 . . ?
C16 N6 C15 119.28(11) . . ?
H5A N5 H5B 120.0 . . ?
C16 N5 H5A 120.0 . . ?
C16 N5 H5B 120.0 . . ?
C16 N4 H4 115.6 . . ?
C16 N4 C17 128.80(11) . . ?
C17 N4 H4 115.6 . . ?
H2A N2 H2B 120.0 . . ?
C5 N2 H2A 120.0 . . ?
C5 N2 H2B 120.0 . . ?
O3 C15 O4 119.86(12) . . ?
O3 C15 N6 131.36(12) . . ?
N6 C15 O4 108.77(11) . . ?
O1 C4 O2 119.55(12) . . ?
O1 C4 N3 131.48(13) . . ?
N3 C4 O2 108.97(11) . . ?
N6 C16 N4 113.62(11) . . ?
N5 C16 N6 126.17(13) . . ?
N5 C16 N4 120.21(12) . . ?
N3 C5 N1 114.43(11) . . ?
N2 C5 N3 126.35(12) . . ?
N2 C5 N1 119.21(12) . . ?
C11 C6 N1 117.55(12) . . ?
C11 C6 C7 119.39(13) . . ?
C7 C6 N1 122.93(12) . . ?
C18 C17 N4 117.15(12) . . ?
C18 C17 C22 119.45(13) . . ?
C22 C17 N4 123.36(12) . . ?
O2 C3 H3A 109.3 . . ?
O2 C3 H3B 109.3 . . ?
O2 C3 C2 111.71(11) . . ?
H3A C3 H3B 107.9 . . ?
C2 C3 H3A 109.3 . . ?
C2 C3 H3B 109.3 . . ?
C6 C11 H11 119.8 . . ?
C10 C11 C6 120.33(13) . . ?
C10 C11 H11 119.8 . . ?
O4 C14 H14A 109.2 . . ?
O4 C14 H14B 109.2 . . ?
O4 C14 C13 111.84(12) . . ?
H14A C14 H14B 107.9 . . ?
C13 C14 H14A 109.2 . . ?
C13 C14 H14B 109.2 . . ?
C17 C18 H18 119.7 . . ?
C19 C18 C17 120.54(14) . . ?
C19 C18 H18 119.7 . . ?
C6 C7 H7 120.1 . . ?
C8 C7 C6 119.79(13) . . ?
C8 C7 H7 120.1 . . ?
C1 C2 C3 178.80(17) . . ?
C12 C13 C14 177.99(16) . . ?
C17 C22 H22 120.1 . . ?
C21 C22 C17 119.72(13) . . ?
C21 C22 H22 120.1 . . ?
C22 C21 H21 119.7 . . ?
C20 C21 C22 120.69(14) . . ?
C20 C21 H21 119.7 . . ?
C7 C8 H8 119.7 . . ?
C9 C8 C7 120.64(14) . . ?
C9 C8 H8 119.7 . . ?
C8 C9 H9 120.2 . . ?
C8 C9 C10 119.61(14) . . ?
C10 C9 H9 120.2 . . ?
C21 C20 H20 120.2 . . ?
C21 C20 C19 119.68(14) . . ?
C19 C20 H20 120.2 . . ?
C18 C19 C20 119.89(14) . . ?
C18 C19 H19 120.1 . . ?
C20 C19 H19 120.1 . . ?
C2 C1 H1A 180.0 . . ?
C11 C10 C9 120.19(14) . . ?
C11 C10 H10 119.9 . . ?
C9 C10 H10 119.9 . . ?
C13 C12 H12 180.0 . . ?

loop_
_geom_bond_atom_site_label_1
_geom_bond_atom_site_label_2
_geom_bond_distance
_geom_bond_site_symmetry_2
_geom_bond_publ_flag
O2 C4 1.3769(16) . ?
O2 C3 1.4426(16) . ?
O4 C15 1.3734(16) . ?
O4 C14 1.4401(16) . ?
O3 C15 1.2301(16) . ?
O1 C4 1.2285(16) . ?
N3 C4 1.3451(17) . ?
N3 C5 1.3430(17) . ?
N1 H1 0.8800 . ?
N1 C5 1.3538(17) . ?
N1 C6 1.4163(17) . ?
N6 C15 1.3438(17) . ?
N6 C16 1.3436(17) . ?
N5 H5A 0.8800 . ?
N5 H5B 0.8800 . ?
N5 C16 1.3213(17) . ?
N4 H4 0.8800 . ?
N4 C16 1.3542(17) . ?
N4 C17 1.4150(17) . ?
N2 H2A 0.8800 . ?
N2 H2B 0.8800 . ?
N2 C5 1.3236(17) . ?
C6 C11 1.3909(19) . ?
C6 C7 1.3933(19) . ?
C17 C18 1.390(2) . ?
C17 C22 1.3920(19) . ?
C3 H3A 0.9900 . ?
C3 H3B 0.9900 . ?
C3 C2 1.464(2) . ?
C11 H11 0.9500 . ?
C11 C10 1.384(2) . ?
C14 H14A 0.9900 . ?
C14 H14B 0.9900 . ?
C14 C13 1.462(2) . ?
C18 H18 0.9500 . ?
C18 C19 1.382(2) . ?
C7 H7 0.9500 . ?
C7 C8 1.387(2) . ?
C2 C1 1.187(2) . ?
C13 C12 1.184(2) . ?
C22 H22 0.9500 . ?
C22 C21 1.387(2) . ?
C21 H21 0.9500 . ?
C21 C20 1.381(2) . ?
C8 H8 0.9500 . ?
C8 C9 1.382(2) . ?
C9 H9 0.9500 . ?
C9 C10 1.387(2) . ?
C20 H20 0.9500 . ?
C20 C19 1.391(2) . ?
C19 H19 0.9500 . ?
C1 H1A 0.9500 . ?
C10 H10 0.9500 . ?
C12 H12 0.9500 . ?

loop_
_geom_torsion_atom_site_label_1
_geom_torsion_atom_site_label_2
_geom_torsion_atom_site_label_3
_geom_torsion_atom_site_label_4
_geom_torsion
_geom_torsion_site_symmetry_1
_geom_torsion_site_symmetry_2
_geom_torsion_site_symmetry_3
_geom_torsion_site_symmetry_4
_geom_torsion_publ_flag
N1 C6 C11 C10 177.65(13) . . . . ?
N1 C6 C7 C8 -178.16(13) . . . . ?
N4 C17 C18 C19 179.25(13) . . . . ?
N4 C17 C22 C21 -179.68(13) . . . . ?
C15 O4 C14 C13 88.78(14) . . . . ?
C15 N6 C16 N5 1.4(2) . . . . ?
C15 N6 C16 N4 -179.40(11) . . . . ?
C4 O2 C3 C2 -83.54(14) . . . . ?
C4 N3 C5 N1 -177.91(11) . . . . ?
C4 N3 C5 N2 3.6(2) . . . . ?
C16 N6 C15 O4 -178.43(11) . . . . ?
C16 N6 C15 O3 2.4(2) . . . . ?
C16 N4 C17 C18 136.08(14) . . . . ?
C16 N4 C17 C22 -46.1(2) . . . . ?
C5 N3 C4 O2 178.55(10) . . . . ?
C5 N3 C4 O1 -2.1(2) . . . . ?
C5 N1 C6 C11 154.68(13) . . . . ?
C5 N1 C6 C7 -29.5(2) . . . . ?
C6 N1 C5 N3 164.77(12) . . . . ?
C6 N1 C5 N2 -16.6(2) . . . . ?
C6 C11 C10 C9 0.4(2) . . . . ?
C6 C7 C8 C9 1.1(2) . . . . ?
C17 N4 C16 N6 -168.33(12) . . . . ?
C17 N4 C16 N5 10.9(2) . . . . ?
C17 C18 C19 C20 0.3(2) . . . . ?
C17 C22 C21 C20 0.9(2) . . . . ?
C3 O2 C4 O1 0.19(17) . . . . ?
C3 O2 C4 N3 179.67(10) . . . . ?
C11 C6 C7 C8 -2.4(2) . . . . ?
C14 O4 C15 O3 -2.28(18) . . . . ?
C14 O4 C15 N6 178.40(10) . . . . ?
C18 C17 C22 C21 -1.9(2) . . . . ?
C7 C6 C11 C10 1.7(2) . . . . ?
C7 C8 C9 C10 0.9(2) . . . . ?
C22 C17 C18 C19 1.4(2) . . . . ?
C22 C21 C20 C19 0.8(2) . . . . ?
C21 C20 C19 C18 -1.3(2) . . . . ?
C8 C9 C10 C11 -1.7(2) . . . . ?
